data_4023793
loop_
_publ_author_name
'Yajun Ma'
'Siping Wei'
'Jingbo Lan'
'Jingzhi Wang'
'Rugang Xie'
'Jingsong You'

_publ_section_title
;
 Pyrido[1,2-a][1,2,4]triazol-3-ylidenes as a New Family of Stable
 Annulated N-Heterocyclic Carbenes: Synthesis, Reactivity, and Their
 Application in Coordination Chemistry and Organocatalysis
;
_journal_name_full 'Journal of Organic Chemistry'
_journal_page_first 8256
_journal_page_last 8264
_journal_paper_doi 10.1021/jo801349d
_journal_volume 73
_journal_year 2008
_chemical_formula_moiety C24H18AgF6N6P
_chemical_formula_sum 'C24 H18 Ag F6 N6 P'
_chemical_formula_weight 544.42
_chemical_name_common
;
2-phenyl-pyrido[1,2-a][1,2,4]-triazol-3-ylidene-silver(I) hexafluorophosphate
;
_chemical_name_systematic
; 
 ? 
;
_space_group_IT_number 13
_symmetry_cell_setting monoclinic
_symmetry_space_group_name_Hall '-P 2ya'
_symmetry_space_group_name_H-M 'P 1 2/a 1'
_atom_sites_solution_hydrogens geom
_atom_sites_solution_primary direct
_atom_sites_solution_secondary difmap
_audit_creation_method SHELXL-97
_cell_angle_alpha 90.00
_cell_angle_beta 96.14(3)
_cell_angle_gamma 90.00
_cell_formula_units_Z 4
_cell_length_a 12.484(8)
_cell_length_b 7.148(3)
_cell_length_c 27.263(5)
_cell_measurement_reflns_used 21
_cell_measurement_temperature 291(2)
_cell_measurement_theta_max 7.59
_cell_measurement_theta_min 4.68
_cell_volume 2418.8(18)
_computing_structure_refinement 'SHELXL-97 (Sheldrick, 1997)'
_computing_structure_solution 'SHELXS-97 (Sheldrick, 1990)'
_diffrn_ambient_temperature 291(2)
_diffrn_measured_fraction_theta_full 0.908
_diffrn_measured_fraction_theta_max 0.908
_diffrn_measurement_device_type 'E-N CAD4'
_diffrn_measurement_method Omega/2-Theta
_diffrn_radiation_monochromator graphite
_diffrn_radiation_source 'fine-focus sealed tube'
_diffrn_radiation_type MoK\a
_diffrn_radiation_wavelength 0.71073
_diffrn_reflns_av_R_equivalents 0.0089
_diffrn_reflns_av_sigmaI/netI 0.0468
_diffrn_reflns_limit_h_max 14
_diffrn_reflns_limit_h_min -14
_diffrn_reflns_limit_k_max 8
_diffrn_reflns_limit_k_min 0
_diffrn_reflns_limit_l_max 32
_diffrn_reflns_limit_l_min -9
_diffrn_reflns_number 5765
_diffrn_reflns_theta_full 25.48
_diffrn_reflns_theta_max 25.48
_diffrn_reflns_theta_min 2.95
_diffrn_standards_decay_% 0.782
_diffrn_standards_interval_count 300
_diffrn_standards_number 3
_exptl_absorpt_coefficient_mu 0.973
_exptl_absorpt_correction_type none
_exptl_crystal_colour colorless
_exptl_crystal_density_diffrn 1.767
_exptl_crystal_density_method 'not measured'
_exptl_crystal_description acerate
_exptl_crystal_F_000 1280
_exptl_crystal_size_max 0.38
_exptl_crystal_size_mid 0.32
_exptl_crystal_size_min 0.10
_refine_diff_density_max 0.976
_refine_diff_density_min -0.758
_refine_diff_density_rms 0.123
_refine_ls_extinction_method none
_refine_ls_goodness_of_fit_ref 1.087
_refine_ls_hydrogen_treatment constr
_refine_ls_matrix_type full
_refine_ls_number_parameters 339
_refine_ls_number_reflns 4440
_refine_ls_number_restraints 0
_refine_ls_restrained_S_all 1.087
_refine_ls_R_factor_all 0.1123
_refine_ls_R_factor_gt 0.0563
_refine_ls_shift/su_max 0.000
_refine_ls_shift/su_mean 0.000
_refine_ls_structure_factor_coef Fsqd
_refine_ls_weighting_details 'w=1/[\s^2^(Fo^2^)+(0.1091P)^2^+0.0000P] where P=(Fo^2^+2Fc^2^)/3'
_refine_ls_weighting_scheme calc
_refine_ls_wR_factor_gt 0.1541
_refine_ls_wR_factor_ref 0.1791
_reflns_number_gt 2663
_reflns_number_total 4440
_reflns_threshold_expression >2sigma(I)
_cod_data_source_file jo801349d_si_004.cif
_cod_data_source_block cd17
_cod_depositor_comments
;
The following automatic conversions were performed:
'_symmetry_cell_setting' value 'Monoclinic' changed to 'monoclinic'
according to '/home/saulius/struct/CIF-dictionaries/cif_core.dic'
dictionary named 'cif_core.dic' version 2.4.1 from 2010-06-29.

Automatic conversion script
Id: cif_fix_enum 1527 2010-12-29 10:47:43Z saulius 

The following automatic conversions were performed:

'_refine_ls_weighting_scheme' value 'calc
w=1/[\s^2^(Fo^2^)+(0.1091P)^2^+0.0000P] where P=(Fo^2^+2Fc^2^)/3' was
changed to 'calc'. New tag '_refine_ls_weighting_details' was
created. The value of the new tag was set to
'w=1/[\s^2^(Fo^2^)+(0.1091P)^2^+0.0000P] where P=(Fo^2^+2Fc^2^)/3'.

Automatic conversion script
Id: cif_fix_values 3143 2015-03-26 13:38:13Z robertas 
;
_cod_original_sg_symbol_H-M 'P 2/a'
_cod_database_code 4023793

loop_
_symmetry_equiv_pos_as_xyz
'x, y, z'
'-x+1/2, y, -z'
'-x, -y, -z'
'x-1/2, -y, z'

loop_
_atom_site_label
_atom_site_type_symbol
_atom_site_fract_x
_atom_site_fract_y
_atom_site_fract_z
_atom_site_U_iso_or_equiv
_atom_site_adp_type
_atom_site_occupancy
_atom_site_calc_flag
_atom_site_refinement_flags
_atom_site_disorder_assembly
_atom_site_disorder_group
Ag Ag 0.78271(3) 0.24478(7) 0.258689(18) 0.0429(2) Uani 1 d . . .
N1 N 1.1067(4) 0.4389(8) 0.3052(2) 0.0450(13) Uani 1 d . . .
N2 N 1.0198(4) 0.3908(7) 0.27192(18) 0.0365(11) Uani 1 d . . .
N3 N 0.9622(4) 0.3656(7) 0.34160(18) 0.0394(12) Uani 1 d . . .
N4 N 0.4642(4) 0.0815(8) 0.1923(2) 0.0474(14) Uani 1 d . . .
N5 N 0.5414(4) 0.1160(7) 0.23128(19) 0.0396(12) Uani 1 d . . .
N6 N 0.6253(4) 0.1385(7) 0.16827(19) 0.0438(13) Uani 1 d . . .
C1 C 1.0703(5) 0.4240(9) 0.3478(2) 0.0438(15) Uani 1 d . . .
C2 C 1.1197(6) 0.4507(11) 0.3960(3) 0.0609(19) Uani 1 d . . .
H2 H 1.1913 0.4886 0.4012 0.065(5) Uiso 1 calc R . .
C3 C 1.0641(7) 0.4219(12) 0.4346(3) 0.067(2) Uani 1 d . . .
H3 H 1.0970 0.4406 0.4664 0.065(5) Uiso 1 calc R . .
C4 C 0.9547(7) 0.3629(11) 0.4271(3) 0.063(2) Uani 1 d . . .
H4 H 0.9172 0.3438 0.4543 0.065(5) Uiso 1 calc R . .
C5 C 0.9042(6) 0.3341(10) 0.3815(3) 0.0493(16) Uani 1 d . . .
H5 H 0.8329 0.2943 0.3770 0.065(5) Uiso 1 calc R . .
C6 C 0.9309(5) 0.3435(9) 0.2928(2) 0.0396(14) Uani 1 d . . .
C7 C 1.0327(5) 0.3926(8) 0.2199(2) 0.0355(13) Uani 1 d . . .
C8 C 0.9486(5) 0.4484(9) 0.1859(2) 0.0440(15) Uani 1 d . . .
H8 H 0.8837 0.4883 0.1961 0.065(5) Uiso 1 calc R . .
C9 C 0.9632(6) 0.4435(10) 0.1366(3) 0.0574(19) Uani 1 d . . .
H9 H 0.9067 0.4776 0.1133 0.065(5) Uiso 1 calc R . .
C10 C 1.0605(7) 0.3889(11) 0.1211(3) 0.062(2) Uani 1 d . . .
H10 H 1.0694 0.3852 0.0877 0.065(5) Uiso 1 calc R . .
C11 C 1.1439(6) 0.3401(12) 0.1560(3) 0.063(2) Uani 1 d . . .
H11 H 1.2102 0.3082 0.1458 0.065(5) Uiso 1 calc R . .
C12 C 1.1321(5) 0.3371(10) 0.2050(3) 0.0462(15) Uani 1 d . . .
H12 H 1.1883 0.2993 0.2280 0.065(5) Uiso 1 calc R . .
C13 C 0.5175(6) 0.0977(9) 0.1539(2) 0.0482(17) Uani 1 d . . .
C14 C 0.4843(7) 0.0882(11) 0.1026(3) 0.067(2) Uani 1 d . . .
H14 H 0.4127 0.0632 0.0914 0.065(5) Uiso 1 calc R . .
C15 C 0.5564(8) 0.1152(12) 0.0701(3) 0.075(3) Uani 1 d . . .
H15 H 0.5346 0.1116 0.0365 0.065(5) Uiso 1 calc R . .
C16 C 0.6674(7) 0.1498(13) 0.0875(3) 0.071(2) Uani 1 d . . .
H16 H 0.7171 0.1638 0.0647 0.065(5) Uiso 1 calc R . .
C17 C 0.7001(6) 0.1622(12) 0.1341(3) 0.0623(19) Uani 1 d . . .
H17 H 0.7721 0.1863 0.1447 0.065(5) Uiso 1 calc R . .
C18 C 0.6406(5) 0.1530(9) 0.2188(2) 0.0395(14) Uani 1 d . . .
C19 C 0.5110(5) 0.1191(8) 0.2805(2) 0.0414(15) Uani 1 d . . .
C20 C 0.4068(6) 0.1757(10) 0.2880(3) 0.0542(18) Uani 1 d . . .
H20 H 0.3581 0.2101 0.2614 0.065(5) Uiso 1 calc R . .
C21 C 0.3770(7) 0.1804(12) 0.3348(4) 0.068(2) Uani 1 d . . .
H21 H 0.3078 0.2191 0.3398 0.065(5) Uiso 1 calc R . .
C22 C 0.4482(8) 0.1283(11) 0.3745(3) 0.071(2) Uani 1 d . . .
H22 H 0.4276 0.1333 0.4063 0.065(5) Uiso 1 calc R . .
C23 C 0.5508(7) 0.0686(11) 0.3669(3) 0.063(2) Uani 1 d . . .
H23 H 0.5990 0.0332 0.3937 0.065(5) Uiso 1 calc R . .
C24 C 0.5818(5) 0.0612(9) 0.3199(3) 0.0476(16) Uani 1 d . . .
H24 H 0.6499 0.0176 0.3149 0.065(5) Uiso 1 calc R . .
P1 P 0.2500 0.3425(5) 0.0000 0.0571(7) Uani 1 d S . .
F1 F 0.2667(8) 0.3865(17) 0.0573(4) 0.069(3) Uiso 0.50 d P . .
F2 F 0.1310(9) 0.4185(19) 0.0019(4) 0.096(3) Uiso 0.50 d P . .
F3 F 0.3005(9) 0.1361(18) 0.0039(5) 0.107(4) Uiso 0.50 d P . .
F4 F 0.1351(10) 0.2554(16) 0.0041(4) 0.086(3) Uiso 0.50 d P . .
F5 F 0.1971(10) 0.541(2) -0.0023(5) 0.123(4) Uiso 0.50 d P . .
F6 F 0.2676(8) 0.2951(16) 0.0595(4) 0.064(3) Uiso 0.50 d P . .
P2 P 0.7500 0.0260(6) 0.5000 0.0677(9) Uani 1 d S . .
F7 F 0.6249(8) -0.0168(17) 0.4891(4) 0.068(3) Uiso 0.50 d P . .
F8 F 0.7593(9) -0.0398(19) 0.4455(4) 0.095(3) Uiso 0.50 d P . .
F9 F 0.7498(12) -0.177(2) 0.5218(4) 0.121(4) Uiso 0.50 d P . .
F10 F 0.7662(8) 0.0944(16) 0.4443(4) 0.081(3) Uiso 0.50 d P . .
F11 F 0.7434(15) 0.2400(15) 0.4835(5) 0.119(5) Uiso 0.50 d P . .
F12 F 0.6238(8) 0.0676(16) 0.4896(4) 0.067(3) Uiso 0.50 d P . .

loop_
_atom_site_aniso_label
_atom_site_aniso_U_11
_atom_site_aniso_U_22
_atom_site_aniso_U_33
_atom_site_aniso_U_23
_atom_site_aniso_U_13
_atom_site_aniso_U_12
Ag 0.0306(3) 0.0464(3) 0.0510(3) -0.0013(2) 0.00098(19) -0.0069(2)
N1 0.033(3) 0.045(3) 0.055(3) -0.005(3) 0.002(2) -0.006(2)
N2 0.027(2) 0.034(3) 0.047(3) 0.004(2) 0.001(2) -0.001(2)
N3 0.034(3) 0.036(3) 0.049(3) -0.001(2) 0.009(2) 0.000(2)
N4 0.039(3) 0.046(3) 0.054(3) -0.004(3) -0.011(3) -0.002(3)
N5 0.029(3) 0.033(3) 0.055(3) 0.001(2) -0.007(2) 0.000(2)
N6 0.045(3) 0.037(3) 0.048(3) -0.003(2) -0.005(2) 0.003(3)
C1 0.038(3) 0.042(4) 0.049(4) -0.001(3) -0.002(3) -0.002(3)
C2 0.050(4) 0.071(5) 0.059(4) -0.002(4) -0.008(3) -0.012(4)
C3 0.073(5) 0.074(6) 0.049(4) -0.012(4) -0.009(4) -0.008(5)
C4 0.074(5) 0.054(5) 0.061(5) -0.008(4) 0.017(4) -0.001(4)
C5 0.045(4) 0.045(4) 0.060(4) -0.009(4) 0.015(3) -0.004(3)
C6 0.033(3) 0.029(3) 0.058(4) -0.004(3) 0.010(3) 0.001(3)
C7 0.035(3) 0.026(3) 0.046(3) -0.003(2) 0.006(3) -0.002(2)
C8 0.039(3) 0.040(4) 0.053(4) 0.003(3) 0.006(3) 0.001(3)
C9 0.070(5) 0.055(5) 0.046(4) 0.013(3) 0.002(3) -0.008(4)
C10 0.082(6) 0.060(5) 0.048(4) -0.003(4) 0.022(4) -0.030(4)
C11 0.060(5) 0.059(5) 0.075(6) -0.012(4) 0.032(4) -0.009(4)
C12 0.041(4) 0.039(3) 0.061(4) 0.002(3) 0.013(3) -0.001(3)
C13 0.054(4) 0.035(4) 0.051(4) -0.009(3) -0.012(3) 0.001(3)
C14 0.070(5) 0.067(5) 0.059(5) -0.010(4) -0.018(4) 0.009(4)
C15 0.112(8) 0.063(5) 0.049(4) -0.005(4) -0.005(5) 0.015(5)
C16 0.075(6) 0.074(6) 0.067(5) -0.008(5) 0.014(4) 0.007(5)
C17 0.059(5) 0.065(5) 0.062(5) -0.015(4) 0.003(4) 0.000(4)
C18 0.036(3) 0.028(3) 0.055(4) 0.001(3) 0.004(3) 0.000(3)
C19 0.030(3) 0.035(3) 0.059(4) -0.002(3) 0.002(3) -0.008(3)
C20 0.041(4) 0.037(3) 0.085(5) 0.000(4) 0.006(4) -0.003(3)
C21 0.052(5) 0.046(4) 0.110(7) -0.011(5) 0.031(5) -0.010(4)
C22 0.088(6) 0.056(5) 0.076(6) 0.002(4) 0.033(5) -0.014(5)
C23 0.068(5) 0.060(5) 0.060(5) 0.003(4) 0.003(4) -0.012(4)
C24 0.039(3) 0.041(4) 0.061(4) 0.006(3) -0.002(3) -0.007(3)
P1 0.0446(14) 0.083(2) 0.0439(14) 0.000 0.0074(11) 0.000
P2 0.0410(15) 0.108(3) 0.0540(16) 0.000 0.0046(12) 0.000

loop_
_atom_type_symbol
_atom_type_description
_atom_type_scat_dispersion_real
_atom_type_scat_dispersion_imag
_atom_type_scat_source
C C 0.0033 0.0016 'International Tables Vol C Tables 4.2.6.8 and 6.1.1.4'
H H 0.0000 0.0000 'International Tables Vol C Tables 4.2.6.8 and 6.1.1.4'
N N 0.0061 0.0033 'International Tables Vol C Tables 4.2.6.8 and 6.1.1.4'
F F 0.0171 0.0103 'International Tables Vol C Tables 4.2.6.8 and 6.1.1.4'
P P 0.1023 0.0942 'International Tables Vol C Tables 4.2.6.8 and 6.1.1.4'
Ag Ag -0.8971 1.1015 'International Tables Vol C Tables 4.2.6.8 and 6.1.1.4'

loop_
_geom_angle_atom_site_label_1
_geom_angle_atom_site_label_2
_geom_angle_atom_site_label_3
_geom_angle
_geom_angle_site_symmetry_1
_geom_angle_site_symmetry_3
_geom_angle_publ_flag
C18 Ag C6 174.8(2) . . ?
C1 N1 N2 104.0(5) . . ?
C6 N2 N1 114.3(5) . . ?
C6 N2 C7 127.0(5) . . ?
N1 N2 C7 118.7(5) . . ?
C6 N3 C5 129.2(5) . . ?
C6 N3 C1 108.9(5) . . ?
C5 N3 C1 121.9(5) . . ?
C13 N4 N5 103.2(5) . . ?
C18 N5 N4 115.3(5) . . ?
C18 N5 C19 125.3(5) . . ?
N4 N5 C19 119.4(5) . . ?
C18 N6 C13 109.0(5) . . ?
C18 N6 C17 128.9(6) . . ?
C13 N6 C17 122.1(6) . . ?
N1 C1 C2 131.9(6) . . ?
N1 C1 N3 110.0(5) . . ?
C2 C1 N3 118.1(6) . . ?
C3 C2 C1 120.2(7) . . ?
C3 C2 H2 119.9 . . ?
C1 C2 H2 119.9 . . ?
C2 C3 C4 120.3(7) . . ?
C2 C3 H3 119.8 . . ?
C4 C3 H3 119.8 . . ?
C5 C4 C3 121.7(7) . . ?
C5 C4 H4 119.2 . . ?
C3 C4 H4 119.2 . . ?
C4 C5 N3 117.8(7) . . ?
C4 C5 H5 121.1 . . ?
N3 C5 H5 121.1 . . ?
N2 C6 N3 102.8(5) . . ?
N2 C6 Ag 128.8(5) . . ?
N3 C6 Ag 128.3(4) . . ?
C8 C7 C12 121.3(6) . . ?
C8 C7 N2 120.2(5) . . ?
C12 C7 N2 118.5(5) . . ?
C9 C8 C7 118.5(6) . . ?
C9 C8 H8 120.8 . . ?
C7 C8 H8 120.8 . . ?
C8 C9 C10 121.2(7) . . ?
C8 C9 H9 119.4 . . ?
C10 C9 H9 119.4 . . ?
C11 C10 C9 118.8(7) . . ?
C11 C10 H10 120.6 . . ?
C9 C10 H10 120.6 . . ?
C12 C11 C10 122.0(7) . . ?
C12 C11 H11 119.0 . . ?
C10 C11 H11 119.0 . . ?
C11 C12 C7 118.1(7) . . ?
C11 C12 H12 120.9 . . ?
C7 C12 H12 120.9 . . ?
N4 C13 N6 110.6(5) . . ?
N4 C13 C14 131.9(7) . . ?
N6 C13 C14 117.4(7) . . ?
C15 C14 C13 119.8(8) . . ?
C15 C14 H14 120.1 . . ?
C13 C14 H14 120.1 . . ?
C14 C15 C16 119.9(8) . . ?
C14 C15 H15 120.0 . . ?
C16 C15 H15 120.0 . . ?
C17 C16 C15 121.8(8) . . ?
C17 C16 H16 119.1 . . ?
C15 C16 H16 119.1 . . ?
C16 C17 N6 118.8(8) . . ?
C16 C17 H17 120.6 . . ?
N6 C17 H17 120.6 . . ?
N5 C18 N6 101.9(5) . . ?
N5 C18 Ag 133.3(5) . . ?
N6 C18 Ag 124.4(4) . . ?
C24 C19 C20 120.0(7) . . ?
C24 C19 N5 120.9(6) . . ?
C20 C19 N5 119.1(6) . . ?
C21 C20 C19 119.7(7) . . ?
C21 C20 H20 120.1 . . ?
C19 C20 H20 120.1 . . ?
C20 C21 C22 120.6(8) . . ?
C20 C21 H21 119.7 . . ?
C22 C21 H21 119.7 . . ?
C21 C22 C23 119.7(8) . . ?
C21 C22 H22 120.2 . . ?
C23 C22 H22 120.2 . . ?
C24 C23 C22 120.4(8) . . ?
C24 C23 H23 119.8 . . ?
C22 C23 H23 119.8 . . ?
C23 C24 C19 119.5(7) . . ?
C23 C24 H24 120.2 . . ?
C19 C24 H24 120.2 . . ?
F5 P1 F5 49.7(9) 2 . ?
F5 P1 F4 137.6(7) 2 . ?
F5 P1 F4 88.7(6) . . ?
F5 P1 F4 88.7(6) 2 2 ?
F5 P1 F4 137.6(7) . 2 ?
F4 P1 F4 133.5(9) . 2 ?
F5 P1 F1 76.7(7) 2 . ?
F5 P1 F1 82.5(7) . . ?
F4 P1 F1 91.9(6) . . ?
F4 P1 F1 97.1(6) 2 . ?
F5 P1 F1 82.5(7) 2 2 ?
F5 P1 F1 76.7(7) . 2 ?
F4 P1 F1 97.1(6) . 2 ?
F4 P1 F1 91.9(6) 2 2 ?
F1 P1 F1 157.1(9) . 2 ?
F5 P1 F2 94.7(8) 2 . ?
F5 P1 F2 45.4(5) . . ?
F4 P1 F2 43.3(5) . . ?
F4 P1 F2 176.1(7) 2 . ?
F1 P1 F2 85.7(5) . . ?
F1 P1 F2 86.5(6) 2 . ?
F5 P1 F2 45.4(5) 2 2 ?
F5 P1 F2 94.7(8) . 2 ?
F4 P1 F2 176.1(7) . 2 ?
F4 P1 F2 43.3(5) 2 2 ?
F1 P1 F2 86.5(6) . 2 ?
F1 P1 F2 85.7(5) 2 2 ?
F2 P1 F2 140.0(10) . 2 ?
F5 P1 F3 177.5(7) 2 2 ?
F5 P1 F3 132.1(6) . 2 ?
F4 P1 F3 44.6(5) . 2 ?
F4 P1 F3 89.2(7) 2 2 ?
F1 P1 F3 104.9(6) . 2 ?
F1 P1 F3 96.2(6) 2 2 ?
F2 P1 F3 87.4(6) . 2 ?
F2 P1 F3 132.5(7) 2 2 ?
F5 P1 F3 132.1(6) 2 . ?
F5 P1 F3 177.5(7) . . ?
F4 P1 F3 89.2(7) . . ?
F4 P1 F3 44.6(5) 2 . ?
F1 P1 F3 96.2(6) . . ?
F1 P1 F3 104.9(6) 2 . ?
F2 P1 F3 132.5(7) . . ?
F2 P1 F3 87.4(6) 2 . ?
F3 P1 F3 46.2(9) 2 . ?
F5 P1 F6 103.7(6) 2 2 ?
F5 P1 F6 97.9(6) . 2 ?
F4 P1 F6 87.8(6) . 2 ?
F4 P1 F6 82.8(6) 2 2 ?
F1 P1 F6 179.6(7) . 2 ?
F1 P1 F6 23.3(4) 2 2 ?
F2 P1 F6 94.4(5) . 2 ?
F2 P1 F6 93.7(5) 2 2 ?
F3 P1 F6 74.7(6) 2 2 ?
F3 P1 F6 83.4(6) . 2 ?
F5 P1 F6 97.9(6) 2 . ?
F5 P1 F6 103.7(6) . . ?
F4 P1 F6 82.8(6) . . ?
F4 P1 F6 87.8(6) 2 . ?
F1 P1 F6 23.3(4) . . ?
F1 P1 F6 179.6(8) 2 . ?
F2 P1 F6 93.7(5) . . ?
F2 P1 F6 94.4(5) 2 . ?
F3 P1 F6 83.4(6) 2 . ?
F3 P1 F6 74.7(6) . . ?
F6 P1 F6 156.3(8) 2 . ?
F6 F1 P1 83.8(15) . . ?
F4 F2 F5 134.1(15) . . ?
F4 F2 P1 67.9(9) . . ?
F5 F2 P1 66.2(8) . . ?
F4 F3 F3 130.2(9) 2 2 ?
F4 F3 P1 66.6(8) 2 . ?
F3 F3 P1 66.9(4) 2 . ?
F2 F4 F3 136.3(14) . 2 ?
F2 F4 P1 68.8(8) . . ?
F3 F4 P1 68.8(8) 2 . ?
F2 F5 F5 132.6(9) . 2 ?
F2 F5 P1 68.4(9) . . ?
F5 F5 P1 65.1(5) 2 . ?
F1 F6 P1 72.9(15) . . ?
F9 P2 F9 44.5(10) 2_656 . ?
F9 P2 F8 50.4(6) 2_656 . ?
F9 P2 F8 94.8(8) . . ?
F9 P2 F8 94.8(8) 2_656 2_656 ?
F9 P2 F8 50.4(6) . 2_656 ?
F8 P2 F8 145.2(10) . 2_656 ?
F9 P2 F7 78.0(7) 2_656 . ?
F9 P2 F7 81.4(7) . . ?
F8 P2 F7 86.3(6) . . ?
F8 P2 F7 87.1(6) 2_656 . ?
F9 P2 F7 81.4(7) 2_656 2_656 ?
F9 P2 F7 78.0(7) . 2_656 ?
F8 P2 F7 87.1(6) . 2_656 ?
F8 P2 F7 86.3(6) 2_656 2_656 ?
F7 P2 F7 157.8(9) . 2_656 ?
F9 P2 F11 173.1(8) 2_656 2_656 ?
F9 P2 F11 141.6(6) . 2_656 ?
F8 P2 F11 123.1(7) . 2_656 ?
F8 P2 F11 91.6(7) 2_656 2_656 ?
F7 P2 F11 104.9(8) . 2_656 ?
F7 P2 F11 96.4(8) 2_656 2_656 ?
F9 P2 F11 141.6(6) 2_656 . ?
F9 P2 F11 173.1(8) . . ?
F8 P2 F11 91.6(7) . . ?
F8 P2 F11 123.1(7) 2_656 . ?
F7 P2 F11 96.4(8) . . ?
F7 P2 F11 104.9(8) 2_656 . ?
F11 P2 F11 32.7(10) 2_656 . ?
F9 P2 F12 101.4(7) 2_656 2_656 ?
F9 P2 F12 98.4(7) . 2_656 ?
F8 P2 F12 93.1(6) . 2_656 ?
F8 P2 F12 93.3(5) 2_656 2_656 ?
F7 P2 F12 179.4(6) . 2_656 ?
F7 P2 F12 21.8(5) 2_656 2_656 ?
F11 P2 F12 75.6(8) 2_656 2_656 ?
F11 P2 F12 83.8(8) . 2_656 ?
F9 P2 F12 98.4(7) 2_656 . ?
F9 P2 F12 101.4(7) . . ?
F8 P2 F12 93.3(5) . . ?
F8 P2 F12 93.1(6) 2_656 . ?
F7 P2 F12 21.8(5) . . ?
F7 P2 F12 179.4(7) 2_656 . ?
F11 P2 F12 83.8(8) 2_656 . ?
F11 P2 F12 75.6(8) . . ?
F12 P2 F12 158.5(9) 2_656 . ?
F9 P2 F10 129.6(7) 2_656 2_656 ?
F9 P2 F10 85.4(6) . 2_656 ?
F8 P2 F10 177.1(6) . 2_656 ?
F8 P2 F10 35.0(5) 2_656 2_656 ?
F7 P2 F10 90.8(5) . 2_656 ?
F7 P2 F10 95.8(5) 2_656 2_656 ?
F11 P2 F10 57.1(6) 2_656 2_656 ?
F11 P2 F10 88.1(7) . 2_656 ?
F12 P2 F10 89.8(5) 2_656 2_656 ?
F12 P2 F10 83.8(5) . 2_656 ?
F9 P2 F10 85.4(6) 2_656 . ?
F9 P2 F10 129.6(7) . . ?
F8 P2 F10 35.0(5) . . ?
F8 P2 F10 177.1(6) 2_656 . ?
F7 P2 F10 95.8(5) . . ?
F7 P2 F10 90.8(5) 2_656 . ?
F11 P2 F10 88.1(7) 2_656 . ?
F11 P2 F10 57.1(6) . . ?
F12 P2 F10 83.8(5) 2_656 . ?
F12 P2 F10 89.8(5) . . ?
F10 P2 F10 145.0(9) 2_656 . ?
F12 F7 P2 80.1(17) . . ?
F10 F8 F9 139.9(16) . 2_656 ?
F10 F8 P2 75.5(10) . . ?
F9 F8 P2 64.5(8) 2_656 . ?
F9 F9 F8 132.6(8) 2_656 2_656 ?
F9 F9 P2 67.7(5) 2_656 . ?
F8 F9 P2 65.1(9) 2_656 . ?
F8 F10 F11 128.8(14) . . ?
F8 F10 P2 69.5(10) . . ?
F11 F10 P2 60.4(6) . . ?
F11 F11 F10 131.9(13) 2_656 . ?
F11 F11 P2 73.7(5) 2_656 . ?
F10 F11 P2 62.6(6) . . ?
F7 F12 P2 78.1(17) . . ?

loop_
_geom_bond_atom_site_label_1
_geom_bond_atom_site_label_2
_geom_bond_distance
_geom_bond_site_symmetry_2
_geom_bond_publ_flag
Ag C18 2.085(6) . ?
Ag C6 2.102(6) . ?
N1 C1 1.296(8) . ?
N1 N2 1.381(7) . ?
N2 C6 1.342(7) . ?
N2 C7 1.446(7) . ?
N3 C6 1.356(8) . ?
N3 C5 1.388(8) . ?
N3 C1 1.406(8) . ?
N4 C13 1.306(9) . ?
N4 N5 1.378(7) . ?
N5 C18 1.345(7) . ?
N5 C19 1.432(8) . ?
N6 C18 1.375(8) . ?
N6 C13 1.392(8) . ?
N6 C17 1.398(9) . ?
C1 C2 1.406(9) . ?
C2 C3 1.336(10) . ?
C2 H2 0.9300 . ?
C3 C4 1.422(10) . ?
C3 H3 0.9300 . ?
C4 C5 1.348(10) . ?
C4 H4 0.9300 . ?
C5 H5 0.9300 . ?
C7 C8 1.382(9) . ?
C7 C12 1.403(8) . ?
C8 C9 1.375(9) . ?
C8 H8 0.9300 . ?
C9 C10 1.384(10) . ?
C9 H9 0.9300 . ?
C10 C11 1.378(11) . ?
C10 H10 0.9300 . ?
C11 C12 1.359(9) . ?
C11 H11 0.9300 . ?
C12 H12 0.9300 . ?
C13 C14 1.416(9) . ?
C14 C15 1.342(12) . ?
C14 H14 0.9300 . ?
C15 C16 1.437(12) . ?
C15 H15 0.9300 . ?
C16 C17 1.295(10) . ?
C16 H16 0.9300 . ?
C17 H17 0.9300 . ?
C19 C24 1.381(9) . ?
C19 C20 1.398(9) . ?
C20 C21 1.365(11) . ?
C20 H20 0.9300 . ?
C21 C22 1.378(12) . ?
C21 H21 0.9300 . ?
C22 C23 1.386(11) . ?
C22 H22 0.9300 . ?
C23 C24 1.377(10) . ?
C23 H23 0.9300 . ?
C24 H24 0.9300 . ?
P1 F5 1.562(13) 2 ?
P1 F5 1.562(13) . ?
P1 F4 1.578(12) . ?
P1 F4 1.578(12) 2 ?
P1 F1 1.584(10) . ?
P1 F1 1.584(10) 2 ?
P1 F2 1.588(11) . ?
P1 F2 1.588(11) 2 ?
P1 F3 1.603(13) 2 ?
P1 F3 1.603(13) . ?
P1 F6 1.648(10) 2 ?
P1 F6 1.648(10) . ?
F1 F6 0.656(12) . ?
F2 F4 1.169(13) . ?
F2 F5 1.215(15) . ?
F3 F4 1.207(14) 2 ?
F3 F3 1.26(2) 2 ?
F4 F3 1.207(14) 2 ?
F5 F5 1.31(2) 2 ?
P2 F9 1.567(15) 2_656 ?
P2 F9 1.567(15) . ?
P2 F8 1.574(11) . ?
P2 F8 1.574(11) 2_656 ?
P2 F7 1.588(10) . ?
P2 F7 1.588(10) 2_656 ?
P2 F11 1.594(11) 2_656 ?
P2 F11 1.594(11) . ?
P2 F12 1.599(10) 2_656 ?
P2 F12 1.599(10) . ?
P2 F10 1.627(10) 2_656 ?
P2 F10 1.627(10) . ?
F7 F12 0.603(13) . ?
F8 F10 0.964(13) . ?
F8 F9 1.338(16) 2_656 ?
F9 F9 1.19(2) 2_656 ?
F9 F8 1.338(16) 2_656 ?
F10 F11 1.539(16) . ?
F11 F11 0.90(3) 2_656 ?
